data_4505656
loop_
_publ_author_name
'Aaker\"oy, Christer B.'
'Beatty, Alicia M.'
'Helfrich, Brian A.'
'Nieuwenhuyzen, Mark'

_publ_section_title
;
 Do Polymorphic Compounds Make Good Cocrystallizing Agents? A Structural
 Case Study that Demonstrates the Importance of Synthon Flexibility
;
_journal_issue 2
_journal_name_full 'Crystal Growth &amp; Design'
_journal_page_first 159
_journal_paper_doi 10.1021/cg025593z
_journal_volume 3
_journal_year 2003
_chemical_formula_sum 'C6 H6 N2 O'
_chemical_formula_weight 122.13
_chemical_melting_point 429.0(10)
_chemical_name_systematic
; 
 isonicotinamide : form II
;
_space_group_IT_number 14
_symmetry_cell_setting monoclinic
_symmetry_space_group_name_Hall '-P 2ybc'
_symmetry_space_group_name_H-M 'P 1 21/c 1'
_atom_sites_solution_hydrogens difmap
_atom_sites_solution_primary direct
_atom_sites_solution_secondary difmap
_audit_creation_method SHELXL-97
_cell_angle_alpha 90.00
_cell_angle_beta 105.586(17)
_cell_angle_gamma 90.00
_cell_formula_units_Z 8
_cell_length_a 15.735(3)
_cell_length_b 7.9976(18)
_cell_length_c 9.885(3)
_cell_measurement_reflns_used 50
_cell_measurement_temperature 173(2)
_cell_measurement_theta_max 12.74
_cell_measurement_theta_min 5.40
_cell_volume 1198.2(5)
_computing_cell_refinement 'Siemens XSCANS'
_computing_data_collection 'Siemens XSCANS'
_computing_data_reduction 'Siemens SHELXTL'
_computing_molecular_graphics 'Siemens SHELXTL'
_computing_publication_material 'Siemens SHELXTL'
_computing_structure_refinement 'SHELXL-97 (Sheldrick, 1997)'
_computing_structure_solution 'SHELXS-97 (Sheldrick, 1990)'
_diffrn_ambient_temperature 173(2)
_diffrn_measured_fraction_theta_full 0.999
_diffrn_measured_fraction_theta_max 0.999
_diffrn_measurement_method '2\q/\w scans'
_diffrn_radiation_monochromator graphite
_diffrn_radiation_source 'fine-focus sealed tube'
_diffrn_radiation_type MoK\a
_diffrn_radiation_wavelength 0.71073
_diffrn_reflns_av_R_equivalents 0.0151
_diffrn_reflns_av_sigmaI/netI 0.0171
_diffrn_reflns_limit_h_max 16
_diffrn_reflns_limit_h_min -16
_diffrn_reflns_limit_k_max 0
_diffrn_reflns_limit_k_min -8
_diffrn_reflns_limit_l_max 10
_diffrn_reflns_limit_l_min 0
_diffrn_reflns_number 1680
_diffrn_reflns_theta_full 22.48
_diffrn_reflns_theta_max 22.48
_diffrn_reflns_theta_min 1.34
_diffrn_standards_interval_count 97
_diffrn_standards_number 3
_exptl_absorpt_coefficient_mu 0.096
_exptl_absorpt_correction_type none
_exptl_crystal_colour colorless
_exptl_crystal_density_diffrn 1.354
_exptl_crystal_density_method 'not measured'
_exptl_crystal_description 'irregular prisms'
_exptl_crystal_F_000 512
_exptl_crystal_size_max 0.30
_exptl_crystal_size_mid 0.20
_exptl_crystal_size_min 0.20
_refine_diff_density_max 0.179
_refine_diff_density_min -0.284
_refine_diff_density_rms 0.045
_refine_ls_extinction_method none
_refine_ls_goodness_of_fit_ref 1.087
_refine_ls_hydrogen_treatment 'riding model'
_refine_ls_matrix_type full
_refine_ls_number_parameters 163
_refine_ls_number_reflns 1565
_refine_ls_number_restraints 0
_refine_ls_restrained_S_all 1.087
_refine_ls_R_factor_all 0.0528
_refine_ls_R_factor_gt 0.0437
_refine_ls_shift/su_max 0.000
_refine_ls_shift/su_mean 0.000
_refine_ls_structure_factor_coef Fsqd
_refine_ls_weighting_details 'calc w=1/[\s^2^(Fo^2^)+(0.0746P)^2^+0.4380P] where P=(Fo^2^+2Fc^2^)/3'
_refine_ls_weighting_scheme calc
_refine_ls_wR_factor_gt 0.1185
_refine_ls_wR_factor_ref 0.1252
_reflns_number_gt 1295
_reflns_number_total 1565
_reflns_threshold_expression >2sigma(I)
_cod_data_source_file cg025593zsi20021231_034111.cif
_cod_data_source_block 1b
_cod_depositor_comments
;
The following automatic conversions were performed:

'_chemical_melting_point' value '428-430K' was changed to '429.0(10)'
- the average value was taken and precision was
estimated.

'_symmetry_cell_setting' value 'Monoclinic' changed to
'monoclinic' according to
/home/saulius/struct/CIF-dictionaries/cif_core.dic dictionary named
'cif_core.dic' version 2.4.1 from 2010-06-29.

Automatic conversion script
Id: cif_fix_values 1715 2011-07-08 13:25:40Z adriana 
;
_cod_original_sg_symbol_H-M P2(1)/c
_cod_database_code 4505656

loop_
_symmetry_equiv_pos_as_xyz
'x, y, z'
'-x, y+1/2, -z+1/2'
'-x, -y, -z'
'x, -y-1/2, z-1/2'

loop_
_atom_site_label
_atom_site_type_symbol
_atom_site_fract_x
_atom_site_fract_y
_atom_site_fract_z
_atom_site_U_iso_or_equiv
_atom_site_adp_type
_atom_site_occupancy
_atom_site_symmetry_multiplicity
_atom_site_calc_flag
_atom_site_refinement_flags
N1 N 0.36889(13) 0.7957(2) -0.0420(2) 0.0326(5) Uani 1 1 d .
C2 C 0.32894(16) 0.6889(3) -0.1423(2) 0.0314(6) Uani 1 1 d .
H2 H 0.2982 0.7454 -0.2330 0.038 Uiso 1 1 d R
C3 C 0.33297(16) 0.5162(3) -0.1258(2) 0.0271(6) Uani 1 1 d .
H3 H 0.3002 0.4445 -0.2037 0.032 Uiso 1 1 d R
C4 C 0.37976(15) 0.4504(3) 0.0019(2) 0.0239(6) Uani 1 1 d .
C5 C 0.42040(16) 0.5610(3) 0.1075(2) 0.0297(6) Uani 1 1 d .
H5 H 0.4594 0.5162 0.1976 0.036 Uiso 1 1 d R
C6 C 0.41387(17) 0.7306(3) 0.0807(2) 0.0322(6) Uani 1 1 d .
H6 H 0.4393 0.8117 0.1566 0.039 Uiso 1 1 d R
N7 N 0.37609(13) 0.1647(2) -0.08087(19) 0.0300(5) Uani 1 1 d .
H71 H 0.3799 0.0458 -0.0623 0.036 Uiso 1 1 d R
H72 H 0.3810 0.2155 -0.1629 0.036 Uiso 1 1 d R
O7 O 0.39822(11) 0.2121(2) 0.15103(15) 0.0353(5) Uani 1 1 d .
C7 C 0.38604(15) 0.2651(3) 0.0300(2) 0.0254(6) Uani 1 1 d .
N11 N 0.12732(13) 0.2970(2) 0.0663(2) 0.0338(5) Uani 1 1 d .
C12 C 0.16832(16) 0.1909(3) 0.0008(2) 0.0306(6) Uani 1 1 d .
H12 H 0.2017 0.2521 -0.0644 0.037 Uiso 1 1 d R
C13 C 0.16680(16) 0.0192(3) 0.0153(2) 0.0276(6) Uani 1 1 d .
H13 H 0.1991 -0.0551 -0.0355 0.033 Uiso 1 1 d R
C14 C 0.11993(14) -0.0487(3) 0.1028(2) 0.0240(6) Uani 1 1 d .
C15 C 0.07797(16) 0.0601(3) 0.1729(2) 0.0289(6) Uani 1 1 d .
H15 H 0.0400 0.0101 0.2404 0.035 Uiso 1 1 d R
C16 C 0.08239(17) 0.2294(3) 0.1505(2) 0.0343(6) Uani 1 1 d .
H16 H 0.0611 0.3119 0.2079 0.041 Uiso 1 1 d R
N17 N 0.12957(13) -0.3343(2) 0.02844(19) 0.0328(5) Uani 1 1 d .
H171 H 0.1206 -0.4520 0.0401 0.039 Uiso 1 1 d R
H172 H 0.1190 -0.2882 -0.0642 0.039 Uiso 1 1 d R
O17 O 0.10352(11) -0.2866(2) 0.23856(16) 0.0366(5) Uani 1 1 d .
C17 C 0.11631(15) -0.2335(3) 0.1278(2) 0.0255(6) Uani 1 1 d .

loop_
_atom_site_aniso_label
_atom_site_aniso_U_11
_atom_site_aniso_U_22
_atom_site_aniso_U_33
_atom_site_aniso_U_23
_atom_site_aniso_U_13
_atom_site_aniso_U_12
N1 0.0430(12) 0.0230(11) 0.0356(12) -0.0007(10) 0.0169(10) -0.0005(10)
C2 0.0394(14) 0.0288(14) 0.0273(13) 0.0043(11) 0.0112(11) 0.0036(12)
C3 0.0350(13) 0.0239(13) 0.0223(12) -0.0027(10) 0.0077(10) -0.0001(10)
C4 0.0319(13) 0.0220(13) 0.0210(12) 0.0001(10) 0.0128(10) 0.0005(10)
C5 0.0390(14) 0.0290(14) 0.0214(12) -0.0015(11) 0.0088(10) -0.0026(11)
C6 0.0436(15) 0.0252(14) 0.0304(14) -0.0064(11) 0.0144(12) -0.0050(11)
N7 0.0526(13) 0.0196(10) 0.0214(10) 0.0015(9) 0.0160(9) -0.0011(9)
O7 0.0579(11) 0.0293(10) 0.0206(9) 0.0043(7) 0.0137(8) 0.0017(8)
C7 0.0336(14) 0.0225(13) 0.0218(13) 0.0010(10) 0.0101(10) -0.0008(10)
N11 0.0477(13) 0.0222(11) 0.0311(12) -0.0004(9) 0.0099(10) 0.0002(10)
C12 0.0393(14) 0.0268(14) 0.0269(13) 0.0010(11) 0.0110(11) -0.0040(11)
C13 0.0349(14) 0.0251(14) 0.0240(12) -0.0013(10) 0.0101(10) 0.0010(11)
C14 0.0321(13) 0.0235(13) 0.0161(11) -0.0008(10) 0.0056(10) -0.0003(10)
C15 0.0391(14) 0.0257(14) 0.0237(12) -0.0011(10) 0.0116(11) 0.0019(11)
C16 0.0474(16) 0.0279(15) 0.0292(13) -0.0041(11) 0.0133(12) 0.0051(12)
N17 0.0593(14) 0.0193(11) 0.0229(10) 0.0005(9) 0.0165(9) 0.0006(10)
O17 0.0601(12) 0.0297(10) 0.0244(9) 0.0028(8) 0.0191(8) -0.0031(9)
C17 0.0356(14) 0.0234(13) 0.0173(12) 0.0019(10) 0.0067(10) -0.0005(10)

loop_
_atom_type_symbol
_atom_type_description
_atom_type_scat_dispersion_real
_atom_type_scat_dispersion_imag
_atom_type_scat_source
C C 0.0033 0.0016 'International Tables Vol C Tables 4.2.6.8 and 6.1.1.4'
H H 0.0000 0.0000 'International Tables Vol C Tables 4.2.6.8 and 6.1.1.4'
N N 0.0061 0.0033 'International Tables Vol C Tables 4.2.6.8 and 6.1.1.4'
O O 0.0106 0.0060 'International Tables Vol C Tables 4.2.6.8 and 6.1.1.4'

loop_
_geom_angle_atom_site_label_1
_geom_angle_atom_site_label_2
_geom_angle_atom_site_label_3
_geom_angle
C2 N1 C6 117.1(2)
N1 C2 C3 123.5(2)
C4 C3 C2 118.8(2)
C3 C4 C5 118.0(2)
C3 C4 C7 122.4(2)
C5 C4 C7 119.6(2)
C6 C5 C4 119.1(2)
N1 C6 C5 123.5(2)
O7 C7 N7 122.9(2)
O7 C7 C4 120.1(2)
N7 C7 C4 116.98(19)
C12 N11 C16 116.7(2)
N11 C12 C13 123.9(2)
C12 C13 C14 118.7(2)
C15 C14 C13 118.1(2)
C15 C14 C17 119.4(2)
C13 C14 C17 122.5(2)
C16 C15 C14 119.0(2)
N11 C16 C15 123.6(2)
O17 C17 N17 122.6(2)
O17 C17 C14 120.3(2)
N17 C17 C14 117.04(19)

loop_
_geom_bond_atom_site_label_1
_geom_bond_atom_site_label_2
_geom_bond_distance
N1 C2 1.332(3)
N1 C6 1.334(3)
C2 C3 1.391(3)
C3 C4 1.383(3)
C4 C5 1.387(3)
C4 C7 1.506(3)
C5 C6 1.381(3)
N7 C7 1.333(3)
O7 C7 1.235(3)
N11 C12 1.334(3)
N11 C16 1.342(3)
C12 C13 1.381(3)
C13 C14 1.389(3)
C14 C15 1.385(3)
C14 C17 1.503(3)
C15 C16 1.377(4)
N17 C17 1.330(3)
O17 C17 1.240(3)

loop_
_geom_hbond_atom_site_label_D
_geom_hbond_atom_site_label_H
_geom_hbond_atom_site_label_A
_geom_hbond_distance_DH
_geom_hbond_distance_HA
_geom_hbond_distance_DA
_geom_hbond_angle_DHA
_geom_hbond_site_symmetry_A
N7 H71 N1 0.97 2.02 2.982(3) 171.4 1_545
N7 H72 O7 0.93 2.01 2.934(2) 170.4 4_565
N17 H171 N11 0.96 2.02 2.974(3) 168.7 1_545
N17 H172 O17 0.96 1.99 2.947(3) 174.0 4

loop_
_cod_related_entry_id
_cod_related_entry_database
_cod_related_entry_code
1 ChemSpider 14346
